data_2104985
loop_
_publ_author_name
'Cole, Jacqueline M.'
'Chan, Michael C. W.'
'Gibson, Vernon C.'
'Howard, Judith A. K.'

_publ_section_title
;
 Effects of the [OC~6~F~5~] moiety upon structural geometry: crystal
 structures of half-sandwich tantalum(V) aryloxide complexes from reaction
 of Cp*Ta(N^<i>t^</i>Bu)(CH~2~<i>R</i>)~2~ with pentafluorophenol
;
_journal_issue 5
_journal_name_full 'Acta Crystallographica Section B'
_journal_page_first 416
_journal_page_last 424
_journal_paper_doi 10.1107/S0108768111029259
_journal_volume 67
_journal_year 2011
_chemical_formula_structural (Cp*).[C6F5O]2.Ta.(O)2.Ta.[C6F5O]2.(Cp*)
_chemical_formula_sum 'C51 H38 F20 O6 Ta2'
_chemical_formula_weight 1488.71
_chemical_name_systematic
;
 ?
;
_space_group_IT_number 14
_symmetry_cell_setting monoclinic
_symmetry_space_group_name_Hall '-P 2yn'
_symmetry_space_group_name_H-M 'P 1 21/n 1'
_atom_sites_solution_hydrogens geom
_atom_sites_solution_primary direct
_atom_sites_solution_secondary difmap
_audit_creation_method SHELXL
_cell_angle_alpha 90.00
_cell_angle_beta 100.178(5)
_cell_angle_gamma 90.00
_cell_formula_units_Z 4
_cell_length_a 12.793(2)
_cell_length_b 15.242(2)
_cell_length_c 25.708(3)
_cell_measurement_reflns_used 429
_cell_measurement_temperature 150(2)
_cell_measurement_theta_max 19.2
_cell_measurement_theta_min 3.55
_cell_volume 4933.9(12)
_computing_cell_refinement 'Siemens SMART'
_computing_data_collection 'Siemens SMART'
_computing_data_reduction 'Siemens SAINT'
_computing_molecular_graphics SHELXTL-PLUS
_computing_publication_material SHELXL-93
_computing_structure_refinement 'SHELXL-93 (Sheldrick, 1993)'
_computing_structure_solution 'SHELXS-86 (Sheldrick, 1990)'
_diffrn_ambient_temperature 150(2)
_diffrn_measured_fraction_theta_full 0.979
_diffrn_measured_fraction_theta_max 0.979
_diffrn_measurement_device 'Siemens SMART CCD diffractometer'
_diffrn_measurement_method '\w scans'
_diffrn_radiation_monochromator graphite
_diffrn_radiation_source 'fine-focus sealed tube'
_diffrn_radiation_type MoK\a
_diffrn_radiation_wavelength 0.71073
_diffrn_reflns_av_R_equivalents 0.0533
_diffrn_reflns_av_sigmaI/netI 0.0486
_diffrn_reflns_limit_h_max 10
_diffrn_reflns_limit_h_min -14
_diffrn_reflns_limit_k_max 16
_diffrn_reflns_limit_k_min -16
_diffrn_reflns_limit_l_max 28
_diffrn_reflns_limit_l_min -18
_diffrn_reflns_number 17825
_diffrn_reflns_theta_full 23.26
_diffrn_reflns_theta_max 23.26
_diffrn_reflns_theta_min 1.56
_diffrn_standards_decay_% 0
_diffrn_standards_number 0
_exptl_absorpt_coefficient_mu 4.559
_exptl_absorpt_correction_T_max 0.447
_exptl_absorpt_correction_T_min 0.343
_exptl_absorpt_correction_type empirical
_exptl_crystal_colour yellow
_exptl_crystal_density_diffrn 2.004
_exptl_crystal_description 'irregular shape'
_exptl_crystal_F_000 2872
_exptl_crystal_size_max 0.8
_exptl_crystal_size_mid 0.45
_exptl_crystal_size_min 0.3
_refine_diff_density_max 1.321
_refine_diff_density_min -0.960
_refine_ls_extinction_method none
_refine_ls_goodness_of_fit_ref 2.263
_refine_ls_hydrogen_treatment riding
_refine_ls_matrix_type full
_refine_ls_number_parameters 619
_refine_ls_number_reflns 6922
_refine_ls_number_restraints 0
_refine_ls_restrained_S_all 2.263
_refine_ls_R_factor_all 0.0753
_refine_ls_R_factor_gt 0.0625
_refine_ls_shift/su_max 0.000
_refine_ls_shift/su_mean 0.000
_refine_ls_structure_factor_coef Fsqd
_refine_ls_weighting_details 'calc w=1/[\s^2^(Fo^2^)+(0.0100P)^2^+0.0000P] where P=(Fo^2^+2Fc^2^)/3'
_refine_ls_weighting_scheme calc
_refine_ls_wR_factor_gt 0.0907
_refine_ls_wR_factor_ref 0.0936
_reflns_number_gt 6101
_reflns_number_total 6926
_reflns_threshold_expression >2sigma(I)
_cod_data_source_file zb5019.cif
_cod_data_source_block 95srv082
_cod_original_sg_symbol_Hall -P2yn
_cod_original_sg_symbol_H-M P2(1)/n
_cod_original_formula_sum 'C44 H30 F20 O6 Ta2 . C7H8'
_cod_database_code 2104985
_cod_database_fobs_code 2104985

loop_
_symmetry_equiv_pos_as_xyz
'x, y, z'
'-x+1/2, y+1/2, -z+1/2'
'-x, -y, -z'
'x-1/2, -y-1/2, z-1/2'

loop_
_atom_site_type_symbol
_atom_site_label
_atom_site_fract_x
_atom_site_fract_y
_atom_site_fract_z
_atom_site_U_iso_or_equiv
_atom_site_adp_type
_atom_site_calc_flag
_atom_site_refinement_flags
_atom_site_occupancy
_atom_site_symmetry_multiplicity
Ta Ta1 0.27368(3) 0.20981(3) 0.083963(16) 0.02718(13) Uani d . 1 1
Ta Ta2 0.19551(3) 0.12229(3) 0.176869(16) 0.02686(12) Uani d . 1 1
O O10 0.3210(5) 0.1322(4) 0.1449(2) 0.0277(15) Uani d . 1 1
O O11 0.1480(5) 0.1951(4) 0.1143(2) 0.0292(15) Uani d . 1 1
C C1 0.3251(8) 0.0881(6) 0.0313(3) 0.029(2) Uani d . 1 1
C C1A 0.3956(8) 0.0134(6) 0.0543(4) 0.043(3) Uani d . 1 1
H H1AA 0.4055 -0.0263 0.0266 0.065 Uiso calc R 1 1
H H1AB 0.3631 -0.0171 0.0799 0.065 Uiso calc R 1 1
H H1AC 0.4632 0.0361 0.0710 0.065 Uiso calc R 1 1
C C2 0.3552(8) 0.1645(7) 0.0075(4) 0.033(2) Uani d . 1 1
C C2A 0.4653(7) 0.1919(7) 0.0016(4) 0.042(3) Uani d . 1 1
H H2AA 0.4818 0.1677 -0.0305 0.062 Uiso calc R 1 1
H H2AB 0.5154 0.1707 0.0312 0.062 Uiso calc R 1 1
H H2AC 0.4689 0.2547 0.0003 0.062 Uiso calc R 1 1
C C3 0.2600(8) 0.2123(6) -0.0128(4) 0.034(2) Uani d . 1 1
C C3A 0.2566(9) 0.2945(7) -0.0439(4) 0.053(3) Uani d . 1 1
H H3AA 0.2515 0.2805 -0.0807 0.079 Uiso calc R 1 1
H H3AB 0.3203 0.3276 -0.0322 0.079 Uiso calc R 1 1
H H3AC 0.1960 0.3286 -0.0390 0.079 Uiso calc R 1 1
C C4 0.1716(8) 0.1646(6) -0.0003(4) 0.033(2) Uani d . 1 1
C C4A 0.0567(8) 0.1904(7) -0.0155(5) 0.053(3) Uani d . 1 1
H H4AA 0.0286 0.1672 -0.0499 0.080 Uiso calc R 1 1
H H4AB 0.0510 0.2532 -0.0163 0.080 Uiso calc R 1 1
H H4AC 0.0173 0.1672 0.0099 0.080 Uiso calc R 1 1
C C5 0.2112(7) 0.0876(6) 0.0268(4) 0.029(2) Uani d . 1 1
C C5A 0.1476(7) 0.0133(6) 0.0427(4) 0.035(3) Uani d . 1 1
H H5AA 0.1313 -0.0273 0.0139 0.053 Uiso calc R 1 1
H H5AB 0.0828 0.0355 0.0516 0.053 Uiso calc R 1 1
H H5AC 0.1878 -0.0160 0.0728 0.053 Uiso calc R 1 1
O O1 0.4151(5) 0.2633(4) 0.1058(3) 0.0372(17) Uani d . 1 1
C C6 0.5039(7) 0.2647(6) 0.1429(4) 0.029(2) Uani d . 1 1
C C7 0.5345(8) 0.3402(6) 0.1706(4) 0.036(3) Uani d . 1 1
F F7 0.4697(4) 0.4120(3) 0.1633(2) 0.0431(15) Uani d . 1 1
C C8 0.6257(8) 0.3450(6) 0.2089(4) 0.032(2) Uani d . 1 1
F F8 0.6509(4) 0.4215(4) 0.2351(2) 0.0477(16) Uani d . 1 1
C C9 0.6919(8) 0.2726(7) 0.2178(4) 0.045(3) Uani d . 1 1
F F9 0.7831(5) 0.2786(4) 0.2527(3) 0.0593(18) Uani d . 1 1
C C10 0.6655(8) 0.1970(7) 0.1896(4) 0.040(3) Uani d . 1 1
F F10 0.7296(5) 0.1287(4) 0.1980(3) 0.0590(18) Uani d . 1 1
C C11 0.5714(8) 0.1935(6) 0.1531(4) 0.033(2) Uani d . 1 1
F F11 0.5498(4) 0.1179(3) 0.1265(2) 0.0416(14) Uani d . 1 1
O O2 0.0696(5) 0.0516(4) 0.1551(3) 0.0350(17) Uani d . 1 1
C C12 -0.0293(8) 0.0268(6) 0.1394(4) 0.032(2) Uani d . 1 1
C C13 -0.0675(7) -0.0534(7) 0.1533(4) 0.034(2) Uani d . 1 1
F F13 0.0010(4) -0.1057(3) 0.1863(3) 0.0502(17) Uani d . 1 1
C C14 -0.1700(9) -0.0814(7) 0.1385(5) 0.045(3) Uani d . 1 1
F F14 -0.1999(5) -0.1605(4) 0.1536(3) 0.0570(18) Uani d . 1 1
C C15 -0.2437(8) -0.0298(8) 0.1054(4) 0.041(3) Uani d . 1 1
F F15 -0.3441(4) -0.0559(4) 0.0901(2) 0.0568(18) Uani d . 1 1
C C16 -0.2105(9) 0.0485(8) 0.0904(4) 0.047(3) Uani d . 1 1
F F16 -0.2784(5) 0.1022(5) 0.0596(3) 0.0637(19) Uani d . 1 1
C C17 -0.1054(8) 0.0777(7) 0.1065(4) 0.039(3) Uani d . 1 1
F F17 -0.0779(5) 0.1562(4) 0.0897(3) 0.0574(18) Uani d . 1 1
O O3 0.2644(5) 0.0088(4) 0.2046(3) 0.0353(17) Uani d . 1 1
C C18 0.3346(8) -0.0448(6) 0.1891(4) 0.030(2) Uani d . 1 1
C C19 0.4449(8) -0.0278(6) 0.2012(3) 0.030(2) Uani d . 1 1
F F19 0.4797(4) 0.0449(4) 0.2282(2) 0.0419(14) Uani d . 1 1
C C20 0.5194(8) -0.0843(7) 0.1865(4) 0.037(3) Uani d . 1 1
F F20 0.6222(4) -0.0632(4) 0.1984(2) 0.0503(17) Uani d . 1 1
C C21 0.4867(8) -0.1606(7) 0.1601(4) 0.034(3) Uani d . 1 1
F F21 0.5580(5) -0.2162(4) 0.1458(2) 0.0512(16) Uani d . 1 1
C C22 0.3789(9) -0.1795(6) 0.1483(4) 0.036(3) Uani d . 1 1
F F22 0.3483(5) -0.2545(4) 0.1233(2) 0.0543(17) Uani d . 1 1
C C23 0.3063(8) -0.1228(6) 0.1627(4) 0.035(2) Uani d . 1 1
F F23 0.2024(4) -0.1429(3) 0.1501(2) 0.0473(16) Uani d . 1 1
O O4 0.2274(5) 0.3301(4) 0.0675(3) 0.047(2) Uani d . 1 1
C C24 0.2154(8) 0.4150(7) 0.0610(4) 0.036(3) Uani d . 1 1
C C25 0.1166(8) 0.4557(7) 0.0618(4) 0.038(3) Uani d . 1 1
F F25 0.0341(5) 0.4065(4) 0.0692(3) 0.0537(17) Uani d . 1 1
C C26 0.1009(9) 0.5450(7) 0.0546(4) 0.046(3) Uani d . 1 1
F F26 0.0069(5) 0.5807(4) 0.0562(3) 0.067(2) Uani d . 1 1
C C27 0.1837(9) 0.5971(6) 0.0454(4) 0.040(3) Uani d . 1 1
F F27 0.1699(5) 0.6845(3) 0.0393(3) 0.067(2) Uani d . 1 1
C C28 0.2805(8) 0.5601(6) 0.0455(4) 0.036(3) Uani d . 1 1
F F28 0.3644(5) 0.6108(4) 0.0383(3) 0.0630(19) Uani d . 1 1
C C29 0.2959(9) 0.4704(6) 0.0522(4) 0.041(3) Uani d . 1 1
F F29 0.3905(5) 0.4358(4) 0.0479(3) 0.0531(17) Uani d . 1 1
C C30 0.2738(9) 0.1960(7) 0.2583(5) 0.050(3) Uiso d . 1 1
C C30A 0.3974(18) 0.2201(15) 0.2649(9) 0.016(5) Uiso d P 0.37 1
H H30A 0.4228 0.2748 0.2810 0.023 Uiso calc PR 0.37 1
H H30B 0.3289 0.2287 0.2434 0.023 Uiso calc PR 0.37 1
H H30C 0.4462 0.1991 0.2434 0.023 Uiso calc PR 0.37 1
C C30B 0.3928(18) 0.1848(15) 0.2876(10) 0.088(8) Uiso d P 0.63 1
H H30D 0.4031 0.2135 0.3213 0.132 Uiso calc PR 0.63 1
H H30E 0.4461 0.1404 0.2878 0.132 Uiso calc PR 0.63 1
H H30F 0.3237 0.1582 0.2808 0.132 Uiso calc PR 0.63 1
C C31 0.2053(9) 0.1373(7) 0.2734(5) 0.051(3) Uiso d . 1 1
C C31A 0.2790(18) 0.0688(15) 0.3125(9) 0.019(6) Uiso d P 0.37 1
H H31A 0.3122 0.0885 0.3470 0.028 Uiso calc PR 0.37 1
H H31B 0.2829 0.1144 0.2872 0.028 Uiso calc PR 0.37 1
H H31C 0.3149 0.0175 0.3031 0.028 Uiso calc PR 0.37 1
C C31B 0.2149(16) 0.0567(14) 0.3128(9) 0.076(7) Uiso d P 0.63 1
H H31D 0.1972 0.0737 0.3462 0.114 Uiso calc PR 0.63 1
H H31E 0.2040 -0.0052 0.3078 0.114 Uiso calc PR 0.63 1
H H31F 0.1705 0.0879 0.2848 0.114 Uiso calc PR 0.63 1
C C32 0.1047(9) 0.1605(7) 0.2507(5) 0.051(3) Uiso d . 1 1
C C32A -0.028(3) 0.144(2) 0.2486(14) 0.065(10) Uiso d P 0.37 1
H H32A -0.0595 0.1759 0.2741 0.098 Uiso calc PR 0.37 1
H H32B -0.0832 0.1206 0.2220 0.098 Uiso calc PR 0.37 1
H H32C 0.0160 0.1826 0.2324 0.098 Uiso calc PR 0.37 1
C C32B 0.0119(13) 0.0992(11) 0.2649(7) 0.042(5) Uiso d P 0.63 1
H H32D 0.0081 0.0993 0.3019 0.063 Uiso calc PR 0.63 1
H H32E 0.0844 0.1067 0.2606 0.063 Uiso calc PR 0.63 1
H H32F -0.0146 0.0444 0.2496 0.063 Uiso calc PR 0.63 1
C C33 0.1077(9) 0.2352(7) 0.2209(5) 0.050(3) Uiso d . 1 1
C C33A 0.052(2) 0.3169(18) 0.1856(11) 0.041(8) Uiso d P 0.37 1
H H33A 0.0398 0.3692 0.2044 0.062 Uiso calc PR 0.37 1
H H33B 0.0479 0.3304 0.1488 0.062 Uiso calc PR 0.37 1
H H33C 0.1217 0.2945 0.1995 0.062 Uiso calc PR 0.37 1
C C33B -0.0031(14) 0.2712(12) 0.1898(8) 0.055(5) Uiso d P 0.63 1
H H33D -0.0505 0.2945 0.2115 0.083 Uiso calc PR 0.63 1
H H33E 0.0313 0.2198 0.2063 0.083 Uiso calc PR 0.63 1
H H33F -0.0427 0.2560 0.1557 0.083 Uiso calc PR 0.63 1
C C34 0.2158(9) 0.2568(7) 0.2247(4) 0.047(3) Uiso d . 1 1
C C34A 0.2942(18) 0.3315(15) 0.2135(9) 0.024(6) Uiso d P 0.37 1
H H34A 0.3107 0.3740 0.2412 0.036 Uiso calc PR 0.37 1
H H34B 0.3469 0.3339 0.1911 0.036 Uiso calc PR 0.37 1
H H34C 0.2936 0.2739 0.2286 0.036 Uiso calc PR 0.37 1
C C34B 0.2346(6) 0.3424(5) 0.1956(3) 0.067(6) Uiso d P 0.63 1
H H34D 0.2061 0.3942 0.2092 0.100 Uiso calc PR 0.63 1
H H34E 0.1878 0.2938 0.1977 0.100 Uiso calc PR 0.63 1
H H34F 0.2413 0.3519 0.1594 0.100 Uiso calc PR 0.63 1
C C35 0.7545(6) 0.4299(5) 0.1099(3) 0.086 Uiso d R 1 1
C C36 0.6550(6) 0.4680(5) 0.0949(3) 0.086 Uiso d R 1 1
H H36A 0.6035 0.4399 0.0705 0.103 Uiso calc R 1 1
C C37 0.6326(6) 0.5480(5) 0.1164(3) 0.086 Uiso d R 1 1
H H37A 0.5658 0.5728 0.1061 0.103 Uiso d R 1 1
C C38 0.7081 0.5919 0.1532 0.086 Uiso d . 1 1
H H38A 0.6921 0.6454 0.1674 0.103 Uiso calc R 1 1
C C39 0.8076 0.5538 0.1682 0.086 Uiso d . 1 1
H H39A 0.8591 0.5819 0.1926 0.103 Uiso calc R 1 1
C C40 0.8301 0.4738 0.1467 0.086 Uiso d . 1 1
H H40A 0.8969 0.4490 0.1570 0.103 Uiso calc R 1 1
C C41 0.7659 0.3476 0.0862 0.086 Uiso d . 1 1
H H41A 0.7014 0.3332 0.0625 0.129 Uiso calc R 1 1
H H41B 0.7804 0.3034 0.1131 0.129 Uiso calc R 1 1
H H41C 0.8235 0.3501 0.0669 0.129 Uiso calc R 1 1

loop_
_atom_site_aniso_label
_atom_site_aniso_U_11
_atom_site_aniso_U_22
_atom_site_aniso_U_33
_atom_site_aniso_U_12
_atom_site_aniso_U_13
_atom_site_aniso_U_23
Ta1 0.0319(2) 0.0235(2) 0.0268(2) 0.00272(19) 0.00705(18) 0.00278(19)
Ta2 0.0304(2) 0.0232(2) 0.0282(2) 0.00268(19) 0.00850(18) 0.00188(19)
O10 0.032(4) 0.028(4) 0.025(4) 0.009(3) 0.011(3) 0.008(3)
O11 0.034(4) 0.024(4) 0.031(4) 0.003(3) 0.009(3) 0.004(3)
C1 0.054(7) 0.017(5) 0.012(5) 0.013(5) 0.000(5) -0.004(4)
C1A 0.052(7) 0.046(7) 0.030(6) 0.008(6) 0.000(5) -0.006(5)
C2 0.040(6) 0.044(6) 0.020(6) -0.004(5) 0.020(5) -0.011(5)
C2A 0.038(6) 0.055(7) 0.034(7) -0.002(5) 0.010(5) 0.005(6)
C3 0.060(7) 0.031(6) 0.011(5) 0.004(5) 0.005(5) 0.001(5)
C3A 0.077(9) 0.050(7) 0.034(7) 0.009(7) 0.017(6) 0.015(6)
C4 0.033(6) 0.038(6) 0.027(6) 0.000(5) 0.000(5) 0.005(5)
C4A 0.035(7) 0.062(8) 0.059(8) 0.007(6) -0.003(6) 0.009(6)
C5 0.022(5) 0.038(6) 0.028(6) -0.004(5) 0.002(4) 0.001(5)
C5A 0.033(6) 0.038(6) 0.034(6) 0.006(5) 0.005(5) -0.006(5)
O1 0.038(4) 0.035(4) 0.037(4) -0.012(3) 0.001(3) 0.005(3)
C6 0.025(6) 0.035(6) 0.028(6) -0.010(5) 0.008(5) 0.004(5)
C7 0.042(7) 0.027(6) 0.042(7) -0.007(5) 0.019(6) -0.008(5)
F7 0.046(4) 0.039(3) 0.047(4) -0.001(3) 0.013(3) 0.000(3)
C8 0.047(7) 0.033(6) 0.021(6) -0.010(5) 0.017(5) -0.005(5)
F8 0.056(4) 0.041(4) 0.044(4) -0.014(3) 0.002(3) -0.017(3)
C9 0.036(7) 0.055(8) 0.042(7) 0.001(6) 0.002(5) -0.020(6)
F9 0.045(4) 0.069(5) 0.059(5) -0.003(4) -0.004(3) -0.024(4)
C10 0.030(6) 0.050(7) 0.040(7) -0.005(6) 0.003(5) -0.015(6)
F10 0.047(4) 0.063(4) 0.061(5) 0.016(4) -0.006(3) -0.022(4)
C11 0.030(6) 0.033(6) 0.038(6) -0.011(5) 0.016(5) -0.017(5)
F11 0.052(4) 0.034(3) 0.039(4) 0.001(3) 0.007(3) -0.011(3)
O2 0.023(4) 0.036(4) 0.045(5) -0.005(3) 0.004(3) -0.002(3)
C12 0.039(7) 0.027(6) 0.032(6) -0.005(5) 0.016(5) 0.002(5)
C13 0.024(6) 0.039(6) 0.040(7) 0.006(5) 0.006(5) 0.005(5)
F13 0.045(4) 0.037(4) 0.070(5) -0.002(3) 0.014(3) 0.010(3)
C14 0.046(7) 0.041(7) 0.050(8) -0.012(6) 0.016(6) -0.017(6)
F14 0.048(4) 0.046(4) 0.081(5) -0.019(3) 0.020(4) -0.007(4)
C15 0.036(7) 0.053(8) 0.036(7) -0.015(6) 0.011(5) -0.024(6)
F15 0.032(4) 0.091(5) 0.047(4) -0.015(4) 0.004(3) -0.024(4)
C16 0.044(7) 0.066(8) 0.028(7) 0.019(7) 0.002(6) -0.002(6)
F16 0.044(4) 0.097(5) 0.046(4) 0.011(4) -0.001(3) 0.019(4)
C17 0.047(7) 0.034(6) 0.041(7) 0.003(6) 0.020(6) 0.006(5)
F17 0.049(4) 0.052(4) 0.071(5) 0.011(3) 0.012(4) 0.022(4)
O3 0.037(4) 0.032(4) 0.041(4) 0.004(3) 0.018(4) 0.003(3)
C18 0.034(6) 0.031(6) 0.025(6) 0.010(5) 0.005(5) 0.017(5)
C19 0.052(7) 0.022(5) 0.014(5) 0.002(5) 0.003(5) 0.008(4)
F19 0.044(4) 0.038(3) 0.039(4) 0.002(3) -0.005(3) -0.010(3)
C20 0.037(7) 0.044(7) 0.031(6) 0.014(5) 0.007(5) 0.002(5)
F20 0.033(4) 0.062(4) 0.054(4) 0.012(3) 0.000(3) 0.003(3)
C21 0.035(6) 0.048(7) 0.020(6) 0.019(6) 0.004(5) -0.001(5)
F21 0.056(4) 0.046(4) 0.053(4) 0.023(3) 0.014(3) -0.005(3)
C22 0.056(8) 0.021(6) 0.030(6) 0.011(5) 0.008(5) 0.003(5)
F22 0.070(5) 0.035(4) 0.056(4) -0.001(3) 0.005(3) -0.012(3)
C23 0.040(7) 0.028(6) 0.039(7) -0.004(5) 0.011(5) 0.006(5)
F23 0.037(4) 0.040(4) 0.065(4) -0.007(3) 0.012(3) 0.007(3)
O4 0.051(5) 0.023(4) 0.068(6) 0.004(3) 0.015(4) 0.016(4)
C24 0.047(7) 0.030(6) 0.030(6) -0.001(5) 0.002(5) 0.001(5)
C25 0.036(6) 0.053(7) 0.025(6) -0.007(6) 0.006(5) 0.002(5)
F25 0.047(4) 0.050(4) 0.066(5) 0.003(3) 0.015(3) 0.011(3)
C26 0.051(8) 0.044(7) 0.039(7) 0.024(6) 0.001(6) -0.001(6)
F26 0.066(5) 0.055(4) 0.077(5) 0.027(4) 0.005(4) -0.004(4)
C27 0.059(8) 0.026(6) 0.028(6) 0.004(6) -0.009(6) -0.001(5)
F27 0.093(5) 0.018(3) 0.083(5) 0.010(3) -0.001(4) 0.002(3)
C28 0.043(7) 0.025(6) 0.033(6) -0.006(5) -0.010(5) 0.009(5)
F28 0.077(5) 0.041(4) 0.068(5) -0.020(4) 0.004(4) 0.017(3)
C29 0.062(8) 0.023(6) 0.038(7) 0.010(6) 0.007(6) 0.006(5)
F29 0.045(4) 0.049(4) 0.068(5) 0.004(3) 0.018(3) 0.011(3)

loop_
_atom_type_symbol
_atom_type_description
_atom_type_scat_dispersion_real
_atom_type_scat_dispersion_imag
_atom_type_scat_source
C C .0033 .0016 'International Tables Vol C Tables 4.2.6.8 and 6.1.1.4'
H H .0000 .0000 'International Tables Vol C Tables 4.2.6.8 and 6.1.1.4'
O O .0106 .0060 'International Tables Vol C Tables 4.2.6.8 and 6.1.1.4'
F F .0171 .0103 'International Tables Vol C Tables 4.2.6.8 and 6.1.1.4'
Ta Ta -.7052 6.5227 'International Tables Vol C Tables 4.2.6.8 and 6.1.1.4'

loop_
_geom_angle_atom_site_label_1
_geom_angle_atom_site_label_2
_geom_angle_atom_site_label_3
_geom_angle
O11 Ta1 O4 87.3(3)
O11 Ta1 O10 76.6(2)
O4 Ta1 O10 140.8(3)
O11 Ta1 O1 136.3(3)
O4 Ta1 O1 84.3(3)
O10 Ta1 O1 83.3(3)
O11 Ta1 C5 87.0(3)
O4 Ta1 C5 122.5(3)
O10 Ta1 C5 92.5(3)
O1 Ta1 C5 132.8(3)
O11 Ta1 C4 88.4(3)
O4 Ta1 C4 88.8(3)
O10 Ta1 C4 125.6(3)
O1 Ta1 C4 134.0(3)
C5 Ta1 C4 33.9(3)
O11 Ta1 C1 117.5(3)
O4 Ta1 C1 133.8(3)
O10 Ta1 C1 84.9(3)
O1 Ta1 C1 98.5(3)
C5 Ta1 C1 34.4(3)
C4 Ta1 C1 56.4(3)
O11 Ta1 C3 119.8(3)
O4 Ta1 C3 78.6(3)
O10 Ta1 C3 140.3(3)
O1 Ta1 C3 100.3(3)
C5 Ta1 C3 56.0(3)
C4 Ta1 C3 34.0(3)
C1 Ta1 C3 55.4(3)
O11 Ta1 C2 142.1(3)
O4 Ta1 C2 104.1(3)
O10 Ta1 C2 110.5(3)
O1 Ta1 C2 81.2(3)
C5 Ta1 C2 56.3(3)
C4 Ta1 C2 56.5(3)
C1 Ta1 C2 33.0(3)
C3 Ta1 C2 33.8(3)
O11 Ta1 Ta2 38.55(18)
O4 Ta1 Ta2 116.8(2)
O10 Ta1 Ta2 38.12(16)
O1 Ta1 Ta2 111.59(19)
C5 Ta1 Ta2 91.2(2)
C4 Ta1 Ta2 112.1(2)
C1 Ta1 Ta2 105.0(2)
C3 Ta1 Ta2 145.3(2)
C2 Ta1 Ta2 137.7(2)
O10 Ta2 O2 129.1(3)
O10 Ta2 O11 76.6(2)
O2 Ta2 O11 87.5(3)
O10 Ta2 O3 82.7(2)
O2 Ta2 O3 85.1(3)
O11 Ta2 O3 146.1(2)
O10 Ta2 C34 97.4(3)
O2 Ta2 C34 129.6(3)
O11 Ta2 C34 85.7(3)
O3 Ta2 C34 123.8(3)
O10 Ta2 C30 94.7(3)
O2 Ta2 C30 134.5(3)
O11 Ta2 C30 117.7(3)
O3 Ta2 C30 90.3(3)
C34 Ta2 C30 33.5(3)
O10 Ta2 C33 128.8(3)
O2 Ta2 C33 95.7(3)
O11 Ta2 C33 83.1(3)
O3 Ta2 C33 130.5(3)
C34 Ta2 C33 33.9(3)
C30 Ta2 C33 55.1(4)
O10 Ta2 C32 148.0(3)
O2 Ta2 C32 82.7(3)
O11 Ta2 C32 112.2(3)
O3 Ta2 C32 99.6(3)
C34 Ta2 C32 54.7(4)
C30 Ta2 C32 53.5(4)
C33 Ta2 C32 32.6(3)
O10 Ta2 C31 121.3(3)
O2 Ta2 C31 103.5(3)
O11 Ta2 C31 136.4(3)
O3 Ta2 C31 77.5(3)
C34 Ta2 C31 54.6(4)
C30 Ta2 C31 32.1(3)
C33 Ta2 C31 54.2(4)
C32 Ta2 C31 32.0(3)
O10 Ta2 Ta1 39.00(17)
O2 Ta2 Ta1 112.80(19)
O11 Ta2 Ta1 37.63(17)
O3 Ta2 Ta1 117.94(17)
C34 Ta2 Ta1 90.4(3)
C30 Ta2 Ta1 109.2(3)
C33 Ta2 Ta1 107.2(3)
C32 Ta2 Ta1 139.8(3)
C31 Ta2 Ta1 141.1(3)
Ta2 O10 Ta1 102.9(3)
Ta1 O11 Ta2 103.8(3)
C2 C1 C5 108.8(8)
C2 C1 C1A 127.4(9)
C5 C1 C1A 123.6(9)
C2 C1 Ta1 74.5(5)
C5 C1 Ta1 71.5(5)
C1A C1 Ta1 123.7(6)
C1 C1A H1AA 109.5
C1 C1A H1AB 109.5
H1AA C1A H1AB 109.5
C1 C1A H1AC 109.5
H1AA C1A H1AC 109.5
H1AB C1A H1AC 109.5
C1 C2 C3 107.4(8)
C1 C2 C2A 127.7(9)
C3 C2 C2A 124.9(9)
C1 C2 Ta1 72.5(5)
C3 C2 Ta1 72.5(5)
C2A C2 Ta1 122.4(6)
C2 C2A H2AA 109.5
C2 C2A H2AB 109.5
H2AA C2A H2AB 109.5
C2 C2A H2AC 109.5
H2AA C2A H2AC 109.5
H2AB C2A H2AC 109.5
C4 C3 C2 108.3(8)
C4 C3 C3A 127.1(9)
C2 C3 C3A 124.5(9)
C4 C3 Ta1 71.5(5)
C2 C3 Ta1 73.7(5)
C3A C3 Ta1 123.2(7)
C3 C3A H3AA 109.5
C3 C3A H3AB 109.5
H3AA C3A H3AB 109.5
C3 C3A H3AC 109.5
H3AA C3A H3AC 109.5
H3AB C3A H3AC 109.5
C5 C4 C3 107.7(8)
C5 C4 C4A 126.4(9)
C3 C4 C4A 125.8(9)
C5 C4 Ta1 72.9(5)
C3 C4 Ta1 74.5(5)
C4A C4 Ta1 120.4(7)
C4 C4A H4AA 109.5
C4 C4A H4AB 109.5
H4AA C4A H4AB 109.5
C4 C4A H4AC 109.5
H4AA C4A H4AC 109.5
H4AB C4A H4AC 109.5
C4 C5 C1 107.7(8)
C4 C5 C5A 126.9(8)
C1 C5 C5A 125.0(8)
C4 C5 Ta1 73.2(5)
C1 C5 Ta1 74.1(5)
C5A C5 Ta1 123.7(6)
C5 C5A H5AA 109.5
C5 C5A H5AB 109.5
H5AA C5A H5AB 109.5
C5 C5A H5AC 109.5
H5AA C5A H5AC 109.5
H5AB C5A H5AC 109.5
C6 O1 Ta1 145.4(6)
O1 C6 C7 120.5(9)
O1 C6 C11 122.8(9)
C7 C6 C11 116.6(9)
F7 C7 C6 119.3(9)
F7 C7 C8 117.9(9)
C6 C7 C8 122.6(10)
F8 C8 C9 121.2(9)
F8 C8 C7 119.6(9)
C9 C8 C7 119.1(9)
F9 C9 C10 121.0(10)
F9 C9 C8 119.3(9)
C10 C9 C8 119.7(10)
F10 C10 C9 119.3(9)
F10 C10 C11 121.2(9)
C9 C10 C11 119.5(10)
F11 C11 C6 120.7(9)
F11 C11 C10 116.9(9)
C6 C11 C10 122.4(9)
C12 O2 Ta2 162.8(6)
O2 C12 C13 122.6(9)
O2 C12 C17 123.6(9)
C13 C12 C17 113.8(9)
F13 C13 C14 118.1(9)
F13 C13 C12 117.3(9)
C14 C13 C12 124.6(10)
F14 C14 C13 120.5(11)
F14 C14 C15 119.1(10)
C13 C14 C15 120.4(10)
F15 C15 C16 121.0(11)
F15 C15 C14 121.5(10)
C16 C15 C14 117.5(10)
F16 C16 C15 120.3(11)
F16 C16 C17 117.7(11)
C15 C16 C17 122.0(11)
F17 C17 C12 119.5(9)
F17 C17 C16 118.7(10)
C12 C17 C16 121.8(10)
C18 O3 Ta2 134.5(6)
O3 C18 C23 122.9(9)
O3 C18 C19 121.5(9)
C23 C18 C19 115.5(9)
F19 C19 C20 118.3(9)
F19 C19 C18 119.5(8)
C20 C19 C18 122.2(9)
F20 C20 C21 121.2(9)
F20 C20 C19 119.0(9)
C21 C20 C19 119.8(10)
F21 C21 C20 120.5(9)
F21 C21 C22 120.4(9)
C20 C21 C22 119.1(9)
F22 C22 C23 121.0(10)
F22 C22 C21 118.6(9)
C23 C22 C21 120.4(9)
F23 C23 C22 118.7(9)
F23 C23 C18 118.4(9)
C22 C23 C18 122.9(10)
C24 O4 Ta1 168.6(7)
O4 C24 C29 123.4(10)
O4 C24 C25 121.1(10)
C29 C24 C25 115.4(10)
F25 C25 C26 118.2(10)
F25 C25 C24 119.2(10)
C26 C25 C24 122.6(10)
F26 C26 C27 119.8(10)
F26 C26 C25 120.7(11)
C27 C26 C25 119.5(10)
F27 C27 C28 120.7(10)
F27 C27 C26 120.0(10)
C28 C27 C26 119.2(10)
C27 C28 F28 120.3(9)
C27 C28 C29 121.2(10)
F28 C28 C29 118.5(10)
F29 C29 C24 118.8(9)
F29 C29 C28 119.2(10)
C24 C29 C28 121.9(10)
C31 C30 C34 108.5(10)
C31 C30 C30B 114.0(13)
C34 C30 C30B 137.0(13)
C31 C30 C30A 142.7(13)
C34 C30 C30A 108.8(12)
C30B C30 C30A 29.2(10)
C31 C30 Ta2 75.7(7)
C34 C30 Ta2 71.3(7)
C30B C30 Ta2 125.1(11)
C30A C30 Ta2 116.5(10)
C30B C30A C30 74(3)
C30B C30A H30A 109.5
C30 C30A H30A 119.7
C30B C30A H30B 109.5
C30 C30A H30B 35.5
H30A C30A H30B 109.5
C30B C30A H30C 109.5
C30 C30A H30C 126.3
H30A C30A H30C 109.5
H30B C30A H30C 109.5
C30A C30B C30 77(3)
C30A C30B H30D 109.5
C30 C30B H30D 110.3
C30A C30B H30E 109.5
C30 C30B H30E 134.5
H30D C30B H30E 109.5
C30A C30B H30F 109.5
C30 C30B H30F 35.1
H30D C30B H30F 109.5
H30E C30B H30F 109.5
C30 C31 C32 108.4(11)
C30 C31 C31B 135.6(13)
C32 C31 C31B 115.8(12)
C30 C31 C31A 105.5(12)
C32 C31 C31A 146.1(13)
C31B C31 C31A 30.3(9)
C30 C31 Ta2 72.2(7)
C32 C31 Ta2 73.6(7)
C31B C31 Ta2 123.7(10)
C31A C31 Ta2 118.8(10)
C31B C31A C31 72(2)
C31B C31A H31A 109.5
C31 C31A H31A 118.9
C31B C31A H31B 109.5
C31 C31A H31B 37.9
H31A C31A H31B 109.5
C31B C31A H31C 109.5
C31 C31A H31C 128.1
H31A C31A H31C 109.5
H31B C31A H31C 109.5
C31A C31B C31 78(2)
C31A C31B H31D 109.5
C31 C31B H31D 111.0
C31A C31B H31E 109.5
C31 C31B H31E 133.2
H31D C31B H31E 109.5
C31A C31B H31F 109.5
C31 C31B H31F 33.7
H31D C31B H31F 109.5
H31E C31B H31F 109.5
C31 C32 C33 109.6(11)
C31 C32 C32B 115.7(11)
C33 C32 C32B 134.7(12)
C31 C32 C32A 146.5(15)
C33 C32 C32A 103.2(14)
C32B C32 C32A 31.7(11)
C31 C32 Ta2 74.4(7)
C33 C32 Ta2 72.8(7)
C32B C32 Ta2 120.5(9)
C32A C32 Ta2 122.8(13)
C32B C32A C32 68(2)
C32B C32A H32A 109.5
C32 C32A H32A 115.9
C32B C32A H32B 109.5
C32 C32A H32B 132.7
H32A C32A H32B 109.5
C32B C32A H32C 109.5
C32 C32A H32C 42.7
H32A C32A H32C 109.5
H32B C32A H32C 109.5
C32A C32B C32 81(3)
C32A C32B H32D 109.5
C32 C32B H32D 113.2
C32A C32B H32E 109.5
C32 C32B H32E 30.0
H32D C32B H32E 109.5
C32A C32B H32F 109.5
C32 C32B H32F 129.4
H32D C32B H32F 109.5
H32E C32B H32F 109.5
C32 C33 C34 106.2(10)
C32 C33 C33B 117.0(11)
C34 C33 C33B 136.7(11)
C32 C33 C33A 153.1(14)
C34 C33 C33A 100.6(12)
C33B C33 C33A 36.6(10)
C32 C33 Ta2 74.6(7)
C34 C33 Ta2 70.7(6)
C33B C33 Ta2 116.8(9)
C33A C33 Ta2 118.1(11)
C33B C33A C33 69.9(19)
C33B C33A H33A 109.5
C33 C33A H33A 116.6
C33B C33A H33B 109.5
C33 C33A H33B 131.2
H33A C33A H33B 109.5
C33B C33A H33C 109.5
C33 C33A H33C 40.3
H33A C33A H33C 109.5
H33B C33A H33C 109.5
C33A C33B C33 73(2)
C33A C33B H33D 109.5
C33 C33B H33D 115.6
C33A C33B H33E 109.5
C33 C33B H33E 36.9
H33D C33B H33E 109.5
C33A C33B H33F 109.5
C33 C33B H33F 130.7
H33D C33B H33F 109.5
H33E C33B H33F 109.5
C30 C34 C33 107.3(10)
C30 C34 C34B 138.9(10)
C33 C34 C34B 113.6(9)
C30 C34 C34A 107.9(12)
C33 C34 C34A 143.6(13)
C34B C34 C34A 31.0(9)
C30 C34 Ta2 75.2(7)
C33 C34 Ta2 75.3(6)
C34B C34 Ta2 119.3(7)
C34A C34 Ta2 122.8(11)
C34B C34A C34 72.3(17)
C34B C34A H34A 109.5
C34 C34A H34A 114.5
C34B C34A H34B 109.5
C34 C34A H34B 132.3
H34A C34A H34B 109.5
C34B C34A H34C 109.5
C34 C34A H34C 38.3
H34A C34A H34C 109.5
H34B C34A H34C 109.5
C34A C34B C34 76.7(18)
C34A C34B H34D 109.5
C34 C34B H34D 114.6
C34A C34B H34E 109.5
C34 C34B H34E 33.8
H34D C34B H34E 109.5
C34A C34B H34F 109.5
C34 C34B H34F 130.1
H34D C34B H34F 109.5
H34E C34B H34F 109.5
C36 C35 C40 118.5(4)
C36 C35 C41 114.2(3)
C40 C35 C41 127.3(6)
C35 C36 C37 120.0
C35 C36 H36A 120.0
C37 C36 H36A 120.0
C36 C37 C38 121.5(4)
C36 C37 H37A 119.2
C38 C37 H37A 119.2
C39 C38 C37 118.5(4)
C39 C38 H38A 120.8
C37 C38 H38A 120.8
C38 C39 C40 120.0
C38 C39 H39A 120.0
C40 C39 H39A 120.0
C39 C40 C35 121.5(4)
C39 C40 H40A 119.2
C35 C40 H40A 119.2
C35 C41 H41A 109.5
C35 C41 H41B 109.5
H41A C41 H41B 109.5
C35 C41 H41C 109.5
H41A C41 H41C 109.5
H41B C41 H41C 109.5

loop_
_geom_bond_atom_site_label_1
_geom_bond_atom_site_label_2
_geom_bond_distance
Ta1 O11 1.921(6)
Ta1 O4 1.949(6)
Ta1 O10 1.972(6)
Ta1 O1 1.973(6)
Ta1 C5 2.420(9)
Ta1 C4 2.424(10)
Ta1 C1 2.455(8)
Ta1 C3 2.463(9)
Ta1 C2 2.480(8)
Ta1 Ta2 3.0542(6)
Ta2 O10 1.934(6)
Ta2 O2 1.937(6)
Ta2 O11 1.960(6)
Ta2 O3 2.014(6)
Ta2 C34 2.381(11)
Ta2 C30 2.431(11)
Ta2 C33 2.441(11)
Ta2 C32 2.463(11)
Ta2 C31 2.473(11)
C1 C2 1.400(12)
C1 C5 1.442(12)
C1 C1A 1.507(12)
C1A H1AA 0.9600
C1A H1AB 0.9600
C1A H1AC 0.9600
C2 C3 1.437(13)
C2 C2A 1.501(12)
C2A H2AA 0.9600
C2A H2AB 0.9600
C2A H2AC 0.9600
C3 C4 1.428(13)
C3 C3A 1.483(13)
C3A H3AA 0.9600
C3A H3AB 0.9600
C3A H3AC 0.9600
C4 C5 1.413(12)
C4 C4A 1.504(12)
C4A H4AA 0.9600
C4A H4AB 0.9600
C4A H4AC 0.9600
C5 C5A 1.492(12)
C5A H5AA 0.9600
C5A H5AB 0.9600
C5A H5AC 0.9600
O1 C6 1.349(10)
C6 C7 1.373(12)
C6 C11 1.382(12)
C7 F7 1.366(11)
C7 C8 1.389(14)
C8 F8 1.356(10)
C8 C9 1.386(13)
C9 F9 1.343(11)
C9 C10 1.370(13)
C10 F10 1.319(11)
C10 C11 1.391(13)
C11 F11 1.345(10)
O2 C12 1.313(10)
C12 C13 1.387(12)
C12 C17 1.405(13)
C13 F13 1.364(10)
C13 C14 1.367(13)
C14 F14 1.345(12)
C14 C15 1.395(15)
C15 F15 1.336(11)
C15 C16 1.345(15)
C16 F16 1.345(11)
C16 C17 1.407(14)
C17 F17 1.339(10)
O3 C18 1.326(10)
C18 C23 1.385(13)
C18 C19 1.414(13)
C19 F19 1.340(10)
C19 C20 1.386(13)
C20 F20 1.335(11)
C20 C21 1.375(13)
C21 F21 1.342(10)
C21 C22 1.388(13)
C22 F22 1.336(10)
C22 C23 1.367(13)
C23 F23 1.346(10)
O4 C24 1.311(11)
C24 C29 1.381(13)
C24 C25 1.412(13)
C25 F25 1.335(10)
C25 C26 1.384(14)
C26 F26 1.327(11)
C26 C27 1.377(14)
C27 F27 1.350(11)
C27 C28 1.360(13)
C28 F28 1.362(10)
C28 C29 1.387(13)
C29 F29 1.343(11)
C30 C31 1.356(14)
C30 C34 1.389(14)
C30 C30B 1.58(2)
C30 C30A 1.60(2)
C30A C30B 0.80(3)
C30A H30A 0.9600
C30A H30B 0.9600
C30A H30C 0.9600
C30B H30D 0.9600
C30B H30E 0.9600
C30B H30F 0.9600
C31 C32 1.362(14)
C31 C31B 1.58(2)
C31 C31A 1.63(2)
C31A C31B 0.84(2)
C31A H31A 0.9600
C31A H31B 0.9600
C31A H31C 0.9600
C31B H31D 0.9600
C31B H31E 0.9600
C31B H31F 0.9600
C32 C33 1.376(14)
C32 C32B 1.603(19)
C32 C32A 1.71(3)
C32A C32B 0.91(3)
C32A H32A 0.9600
C32A H32B 0.9600
C32A H32C 0.9600
C32B H32D 0.9600
C32B H32E 0.9600
C32B H32F 0.9600
C33 C34 1.409(14)
C33 C33B 1.60(2)
C33 C33A 1.63(3)
C33A C33B 1.01(3)
C33A H33A 0.9600
C33A H33B 0.9600
C33A H33C 0.9600
C33B H33D 0.9600
C33B H33E 0.9600
C33B H33F 0.9600
C34 C34B 1.544(13)
C34 C34A 1.58(2)
C34A C34B 0.83(2)
C34A H34A 0.9600
C34A H34B 0.9600
C34A H34C 0.9600
C34B H34D 0.9600
C34B H34E 0.9600
C34B H34F 0.9600
C35 C36 1.3900
C35 C40 1.398(8)
C35 C41 1.413(8)
C36 C37 1.3901
C36 H36A 0.9300
C37 C38 1.398(8)
C37 H37A 0.9299
C38 C39 1.3900
C38 H38A 0.9300
C39 C40 1.3900
C39 H39A 0.9300
C40 H40A 0.9300
C41 H41A 0.9600
C41 H41B 0.9600
C41 H41C 0.9600
